data_1539924
loop_
_publ_author_name
'Voorhoeve-van den Berg, J.M.'

_publ_section_title
;
 On the ternary phases Alx Nb Se2 and Cux Nb Se2
;
_journal_name_full 'Journal of the Less-Common Metals'
_journal_page_first 399
_journal_page_last 402
_journal_volume 26
_journal_year 1972
_chemical_formula_sum 'Cu0.667 Nb Se2'
_space_group_IT_number 194
_symmetry_space_group_name_Hall '-P 6c 2c'
_symmetry_space_group_name_H-M 'P 63/m m c'
_cell_angle_alpha 90
_cell_angle_beta 90
_cell_angle_gamma 120
_cell_formula_units_Z 2
_cell_length_a 3.487
_cell_length_b 3.487
_cell_length_c 13.633
_cell_volume 143.558
_citation_journal_id_ASTM JCOMAH
_cod_data_source_file Voorhoeve-vandenBerg_JCOMAH_1972_718.cif
_cod_data_source_block Cu0.667Nb1Se2
_cod_original_cell_volume 143.5575
_cod_original_formula_sum 'Cu0.667 Nb1 Se2'
_cod_database_code 1539924

loop_
_symmetry_equiv_pos_as_xyz
x,y,z
x-y,x,z+1/2
-y,x-y,z
-x,-y,z+1/2
-x+y,-x,z
y,-x+y,z+1/2
-y,-x,-z+1/2
x-y,-y,-z
x,x-y,-z+1/2
y,x,-z
-x+y,y,-z+1/2
-x,-x+y,-z
-x,-y,-z
-x+y,-x,-z-1/2
y,-x+y,-z
x,y,-z-1/2
x-y,x,-z
-y,x-y,-z-1/2
y,x,z-1/2
-x+y,y,z
-x,-x+y,z-1/2
-y,-x,z
x-y,-y,z-1/2
x,x-y,z

loop_
_atom_site_label
_atom_site_type_symbol
_atom_site_fract_x
_atom_site_fract_y
_atom_site_fract_z
_atom_site_occupancy
_atom_site_U_iso_or_equiv
Cu1 Cu 0.3333 0.6667 0.544 0.3333 0.0
Se1 Se 0.3333 0.6667 0.125 1 0.0
Nb1 Nb 0.3333 0.6667 0.75 1 0.0
